data_2022678
loop_
_publ_author_name
'Priyanka, Prabhakar'
'Jayanna, Bidarur K.'
'Sunil Kumar, Yelekere C.'
'Shreenivas, Mellekatte T.'
'Srinivasa, Gejjelegere R.'
'Divakara, Thayamma R.'
'Yathirajan, Hemmige S.'
'Parkin, Sean'

_publ_section_title
;
 Synthesis, spectroscopic and crystal structure studies of
 N-{3-cyano-1-[2,6-dichloro-4-(trifluoromethyl)phenyl]-4-(ethylsulfanyl)-1H-pyrazol-5-yl}-2,2,2-trifluoroacetamide
;
_journal_coeditor_code TX2059
_journal_issue 11
_journal_name_full 'Acta Crystallographica Section E Crystallographic Communications'
_journal_paper_doi 10.1107/S2056989022009653
_journal_volume 78
_journal_year 2022
_chemical_formula_iupac 'C15 H8 Cl2 F6 N4 O S'
_chemical_formula_moiety 'C15 H8 Cl2 F6 N4 O S'
_chemical_formula_sum 'C15 H8 Cl2 F6 N4 O S'
_chemical_formula_weight 477.21
_chemical_name_systematic
<i>N</i>-{3-Cyano-1-[2,6-dichloro-4-(trifluoromethyl)phenyl]-4-(ethylsulfanyl)-1<i>H</i>-pyrazol-5-yl}-2,2,2-trifluoroacetamide
_space_group_crystal_system orthorhombic
_space_group_IT_number 61
_space_group_name_Hall '-P 2ac 2ab'
_space_group_name_H-M_alt 'P b c a'
_atom_sites_solution_hydrogens mixed
_atom_sites_solution_primary direct
_atom_sites_solution_secondary difmap
_audit_creation_method 'SHELXL-2019/2 and CIFFIX'
_cell_angle_alpha 90
_cell_angle_beta 90
_cell_angle_gamma 90
_cell_formula_units_Z 8
_cell_length_a 9.9350(3)
_cell_length_b 17.5133(7)
_cell_length_c 21.4662(8)
_cell_measurement_reflns_used 9972
_cell_measurement_temperature 90.0(2)
_cell_measurement_theta_max 27.48
_cell_measurement_theta_min 2.54
_cell_volume 3735.0(2)
_computing_cell_refinement
;
<i>APEX3</i> (Bruker, 2016)
;
_computing_data_collection
;
<i>APEX3</i> (Bruker, 2016)
;
_computing_data_reduction
;
<i>APEX3</i> (Bruker, 2016)
;
_computing_molecular_graphics
;
<i>XP</i> in <i>SHELXTL</i> (Sheldrick, 2008)
;
_computing_publication_material
;
<i>SHELX</i> (Sheldrick, 2008) and <i>publCIF</i> (Westrip,
2010)
;
_computing_structure_refinement
;
<i>SHELXL2019/2</i> (Sheldrick, 2015b)
;
_computing_structure_solution
;
<i>SHELXT</i> (Sheldrick, 2015a)
;
_diffrn_ambient_temperature 90.0(2)
_diffrn_detector_area_resol_mean 7.41
_diffrn_measured_fraction_theta_full 0.998
_diffrn_measured_fraction_theta_max 0.997
_diffrn_measurement_device_type 'Bruker D8 Venture dual source'
_diffrn_measurement_method '\f and \w scans'
_diffrn_radiation_type MoK\a
_diffrn_radiation_wavelength 0.71073
_diffrn_reflns_av_R_equivalents 0.0359
_diffrn_reflns_av_unetI/netI 0.0238
_diffrn_reflns_limit_h_max 10
_diffrn_reflns_limit_h_min -12
_diffrn_reflns_limit_k_max 22
_diffrn_reflns_limit_k_min -22
_diffrn_reflns_limit_l_max 27
_diffrn_reflns_limit_l_min -27
_diffrn_reflns_number 27352
_diffrn_reflns_theta_full 25.242
_diffrn_reflns_theta_max 27.500
_diffrn_reflns_theta_min 2.326
_diffrn_source microsource
_exptl_absorpt_coefficient_mu 0.532
_exptl_absorpt_correction_T_max 0.958
_exptl_absorpt_correction_T_min 0.831
_exptl_absorpt_correction_type multi-scan
_exptl_absorpt_process_details
;
(<i>SADABS</i>; Krause <i>et al.</i>,  2015)
;
_exptl_crystal_colour colourless
_exptl_crystal_density_diffrn 1.697
_exptl_crystal_description 'cut block'
_exptl_crystal_F_000 1904
_exptl_crystal_size_max 0.300
_exptl_crystal_size_mid 0.230
_exptl_crystal_size_min 0.190
_refine_diff_density_max 0.422
_refine_diff_density_min -0.254
_refine_ls_extinction_coef 0.0017(3)
_refine_ls_extinction_expression Fc^*^=kFc[1+0.001xFc^2^\l^3^/sin(2\q)]^-1/4^
_refine_ls_extinction_method
;
SHELXL-2019/2 (Sheldrick 2015b)
;
_refine_ls_goodness_of_fit_ref 1.043
_refine_ls_hydrogen_treatment mixed
_refine_ls_matrix_type full
_refine_ls_number_parameters 267
_refine_ls_number_reflns 4271
_refine_ls_number_restraints 0
_refine_ls_restrained_S_all 1.043
_refine_ls_R_factor_all 0.0292
_refine_ls_R_factor_gt 0.0257
_refine_ls_shift/su_max 0.001
_refine_ls_shift/su_mean 0.000
_refine_ls_structure_factor_coef Fsqd
_refine_ls_weighting_details 'w=1/[\s^2^(Fo^2^)+(0.0273P)^2^+2.0142P] where P=(Fo^2^+2Fc^2^)/3'
_refine_ls_weighting_scheme calc
_refine_ls_wR_factor_gt 0.0626
_refine_ls_wR_factor_ref 0.0644
_reflns_number_gt 3893
_reflns_number_total 4271
_reflns_threshold_expression 'I > 2\s(I)'
_cod_data_source_file tx2059sup1.cif
_cod_data_source_block I
_cod_database_code 2022678
_shelx_space_group_comment
;
The symmetry employed for this shelxl refinement is uniquely defined
by the following loop, which should always be used as a source of
symmetry information in preference to the above space-group names.
They are only intended as comments.
;
_shelx_estimated_absorpt_t_min 0.857
_shelx_estimated_absorpt_t_max 0.906

loop_
_space_group_symop_operation_xyz
'x, y, z'
'-x+1/2, -y, z+1/2'
'-x, y+1/2, -z+1/2'
'x+1/2, -y+1/2, -z'
'-x, -y, -z'
'x-1/2, y, -z-1/2'
'x, -y-1/2, z-1/2'
'-x-1/2, y-1/2, z'

loop_
_atom_site_type_symbol
_atom_site_label
_atom_site_fract_x
_atom_site_fract_y
_atom_site_fract_z
_atom_site_U_iso_or_equiv
_atom_site_adp_type
_atom_site_calc_flag
_atom_site_occupancy
_atom_site_disorder_assembly
_atom_site_disorder_group
Cl Cl1 0.63935(3) 0.51208(2) 0.40861(2) 0.01864(8) Uani d 1 . .
Cl Cl2 0.09945(3) 0.53537(2) 0.40975(2) 0.02419(9) Uani d 1 . .
S S1 0.32287(3) 0.38515(2) 0.20184(2) 0.01658(8) Uani d 1 . .
F F1 0.35596(9) 0.62440(5) 0.15112(4) 0.02447(19) Uani d 1 . .
F F2 0.38608(8) 0.69639(4) 0.23078(4) 0.02336(18) Uani d 1 . .
F F3 0.18898(8) 0.68747(5) 0.18872(4) 0.02659(19) Uani d 1 . .
F F4 0.36645(9) 0.70022(5) 0.59601(4) 0.02648(19) Uani d 1 . .
F F5 0.30334(10) 0.77508(5) 0.52258(4) 0.0323(2) Uani d 1 . .
F F6 0.51380(8) 0.75448(5) 0.53817(4) 0.02669(19) Uani d 1 . .
O O1 0.15013(9) 0.55566(5) 0.24758(4) 0.01724(19) Uani d 1 . .
N N1 0.36297(11) 0.47239(6) 0.36809(5) 0.0145(2) Uani d 1 . .
N N2 0.35250(11) 0.39898(6) 0.38684(5) 0.0168(2) Uani d 1 . .
N N3 0.37119(10) 0.55065(6) 0.27566(5) 0.0130(2) Uani d 1 . .
H H3N 0.4502(17) 0.5686(8) 0.2699(7) 0.016 Uiso d 1 . .
N N4 0.30803(13) 0.21428(6) 0.33539(6) 0.0255(3) Uani d 1 . .
C C1 0.36015(12) 0.47954(7) 0.30511(6) 0.0131(2) Uani d 1 . .
C C2 0.34539(12) 0.40781(7) 0.28031(6) 0.0141(2) Uani d 1 . .
C C3 0.34127(13) 0.36032(7) 0.33357(6) 0.0155(2) Uani d 1 . .
C C4 0.32423(14) 0.27879(7) 0.33502(6) 0.0185(3) Uani d 1 . .
C C5 0.49124(14) 0.35383(9) 0.18065(6) 0.0234(3) Uani d 1 . .
H H5A 0.556533 0.395746 0.187298 0.028 Uiso calc 1 . .
H H5B 0.518388 0.309910 0.206827 0.028 Uiso calc 1 . .
C C6 0.48964(15) 0.33069(9) 0.11230(7) 0.0275(3) Uani d 1 . .
H H6A 0.460330 0.374098 0.086883 0.041 Uiso calc 1 . .
H H6B 0.427263 0.287945 0.106458 0.041 Uiso calc 1 . .
H H6C 0.580318 0.315148 0.099566 0.041 Uiso calc 1 . .
C C7 0.26356(12) 0.58029(6) 0.24545(5) 0.0131(2) Uani d 1 . .
C C8 0.29906(13) 0.64906(7) 0.20371(6) 0.0166(3) Uani d 1 . .
C C9 0.37120(13) 0.53275(7) 0.41254(6) 0.0141(2) Uani d 1 . .
C C10 0.49581(12) 0.55813(7) 0.43330(6) 0.0140(2) Uani d 1 . .
C C11 0.50542(12) 0.61972(7) 0.47388(5) 0.0145(2) Uani d 1 . .
H H11 0.590543 0.637395 0.487965 0.017 Uiso calc 1 . .
C C12 0.38740(13) 0.65467(7) 0.49325(6) 0.0143(2) Uani d 1 . .
C C13 0.26172(13) 0.62922(7) 0.47417(6) 0.0160(2) Uani d 1 . .
H H13 0.182136 0.653612 0.488522 0.019 Uiso calc 1 . .
C C14 0.25432(13) 0.56765(7) 0.43387(6) 0.0156(2) Uani d 1 . .
C C15 0.39317(13) 0.72121(7) 0.53760(6) 0.0176(3) Uani d 1 . .

loop_
_atom_site_aniso_label
_atom_site_aniso_U_11
_atom_site_aniso_U_22
_atom_site_aniso_U_33
_atom_site_aniso_U_12
_atom_site_aniso_U_13
_atom_site_aniso_U_23
Cl1 0.01593(15) 0.01905(15) 0.02095(16) 0.00316(11) 0.00349(11) -0.00045(11)
Cl2 0.01509(16) 0.02479(17) 0.03269(19) -0.00092(12) -0.00540(13) -0.00730(13)
S1 0.01774(16) 0.01755(15) 0.01445(15) 0.00235(11) -0.00419(12) -0.00360(11)
F1 0.0328(5) 0.0231(4) 0.0175(4) -0.0014(3) 0.0079(3) -0.0003(3)
F2 0.0286(4) 0.0160(4) 0.0255(4) -0.0086(3) -0.0006(3) -0.0001(3)
F3 0.0246(4) 0.0215(4) 0.0336(5) 0.0074(3) -0.0018(4) 0.0101(3)
F4 0.0389(5) 0.0253(4) 0.0152(4) -0.0056(4) 0.0072(3) -0.0047(3)
F5 0.0409(5) 0.0182(4) 0.0378(5) 0.0121(4) -0.0129(4) -0.0102(4)
F6 0.0286(4) 0.0231(4) 0.0285(4) -0.0110(3) 0.0052(4) -0.0093(3)
O1 0.0122(4) 0.0175(4) 0.0220(5) -0.0002(3) -0.0008(4) 0.0010(4)
N1 0.0183(5) 0.0108(5) 0.0143(5) 0.0006(4) -0.0015(4) -0.0007(4)
N2 0.0213(5) 0.0118(5) 0.0172(5) 0.0005(4) -0.0025(4) 0.0006(4)
N3 0.0104(5) 0.0123(5) 0.0162(5) -0.0011(4) -0.0003(4) 0.0007(4)
N4 0.0355(7) 0.0170(5) 0.0239(6) -0.0005(5) -0.0053(5) 0.0002(4)
C1 0.0109(5) 0.0138(5) 0.0146(6) 0.0012(4) -0.0017(4) -0.0001(4)
C2 0.0131(5) 0.0145(6) 0.0147(6) 0.0012(4) -0.0017(5) -0.0018(4)
C3 0.0164(6) 0.0132(5) 0.0168(6) 0.0008(5) -0.0026(5) -0.0006(4)
C4 0.0230(7) 0.0172(6) 0.0153(6) 0.0009(5) -0.0040(5) -0.0005(5)
C5 0.0188(6) 0.0332(7) 0.0181(6) 0.0040(6) 0.0001(5) -0.0035(5)
C6 0.0248(7) 0.0388(8) 0.0190(7) -0.0018(6) 0.0022(6) -0.0067(6)
C7 0.0145(5) 0.0116(5) 0.0132(5) 0.0018(4) 0.0006(5) -0.0026(4)
C8 0.0180(6) 0.0142(6) 0.0177(6) 0.0007(5) -0.0001(5) -0.0002(5)
C9 0.0200(6) 0.0110(5) 0.0115(6) -0.0001(4) -0.0017(5) 0.0004(4)
C10 0.0150(6) 0.0139(5) 0.0131(6) 0.0013(4) 0.0014(5) 0.0024(4)
C11 0.0161(6) 0.0144(5) 0.0132(6) -0.0024(4) -0.0014(5) 0.0016(4)
C12 0.0195(6) 0.0114(5) 0.0120(5) 0.0000(4) -0.0002(5) 0.0013(4)
C13 0.0169(6) 0.0144(5) 0.0166(6) 0.0029(5) 0.0003(5) 0.0003(4)
C14 0.0151(6) 0.0150(5) 0.0166(6) -0.0003(5) -0.0027(5) 0.0014(5)
C15 0.0209(6) 0.0146(6) 0.0173(6) -0.0005(5) 0.0000(5) -0.0012(5)

loop_
_atom_type_symbol
_atom_type_description
_atom_type_scat_dispersion_real
_atom_type_scat_dispersion_imag
_atom_type_scat_source
C C 0.0033 0.0016 'International Tables Vol C Tables 4.2.6.8 and 6.1.1.4'
H H 0.0000 0.0000 'International Tables Vol C Tables 4.2.6.8 and 6.1.1.4'
Cl Cl 0.1484 0.1585 'International Tables Vol C Tables 4.2.6.8 and 6.1.1.4'
F F 0.0171 0.0103 'International Tables Vol C Tables 4.2.6.8 and 6.1.1.4'
N N 0.0061 0.0033 'International Tables Vol C Tables 4.2.6.8 and 6.1.1.4'
O O 0.0106 0.0060 'International Tables Vol C Tables 4.2.6.8 and 6.1.1.4'
S S 0.1246 0.1234 'International Tables Vol C Tables 4.2.6.8 and 6.1.1.4'

loop_
_geom_angle_atom_site_label_1
_geom_angle_atom_site_label_2
_geom_angle_atom_site_label_3
_geom_angle_site_symmetry_1
_geom_angle_site_symmetry_3
_geom_angle
_geom_angle_publ_flag
C2 S1 C5 . . 101.08(6) ?
N2 N1 C1 . . 112.50(10) ?
N2 N1 C9 . . 120.69(10) ?
C1 N1 C9 . . 126.78(10) ?
C3 N2 N1 . . 103.54(10) ?
C7 N3 C1 . . 119.68(10) ?
C7 N3 H3N . . 121.0(10) ?
C1 N3 H3N . . 117.7(10) ?
N1 C1 C2 . . 107.70(10) ?
N1 C1 N3 . . 121.98(10) ?
C2 C1 N3 . . 130.32(12) ?
C1 C2 C3 . . 103.17(11) ?
C1 C2 S1 . . 126.61(10) ?
C3 C2 S1 . . 130.01(9) ?
N2 C3 C2 . . 113.09(11) ?
N2 C3 C4 . . 119.69(11) ?
C2 C3 C4 . . 127.21(11) ?
N4 C4 C3 . . 178.42(15) ?
C6 C5 S1 . . 108.17(10) ?
C6 C5 H5A . . 110.1 ?
S1 C5 H5A . . 110.1 ?
C6 C5 H5B . . 110.1 ?
S1 C5 H5B . . 110.1 ?
H5A C5 H5B . . 108.4 ?
C5 C6 H6A . . 109.5 ?
C5 C6 H6B . . 109.5 ?
H6A C6 H6B . . 109.5 ?
C5 C6 H6C . . 109.5 ?
H6A C6 H6C . . 109.5 ?
H6B C6 H6C . . 109.5 ?
O1 C7 N3 . . 125.59(11) ?
O1 C7 C8 . . 120.96(11) ?
N3 C7 C8 . . 113.40(10) ?
F3 C8 F2 . . 109.04(10) ?
F3 C8 F1 . . 108.00(10) ?
F2 C8 F1 . . 107.20(10) ?
F3 C8 C7 . . 110.44(10) ?
F2 C8 C7 . . 112.41(10) ?
F1 C8 C7 . . 109.61(10) ?
C10 C9 C14 . . 119.89(11) ?
C10 C9 N1 . . 120.19(11) ?
C14 C9 N1 . . 119.90(11) ?
C9 C10 C11 . . 120.71(11) ?
C9 C10 Cl1 . . 119.31(9) ?
C11 C10 Cl1 . . 119.97(10) ?
C12 C11 C10 . . 118.20(11) ?
C12 C11 H11 . . 120.9 ?
C10 C11 H11 . . 120.9 ?
C11 C12 C13 . . 122.05(11) ?
C11 C12 C15 . . 119.94(11) ?
C13 C12 C15 . . 118.00(11) ?
C14 C13 C12 . . 118.84(12) ?
C14 C13 H13 . . 120.6 ?
C12 C13 H13 . . 120.6 ?
C13 C14 C9 . . 120.27(12) ?
C13 C14 Cl2 . . 119.47(10) ?
C9 C14 Cl2 . . 120.26(9) ?
F6 C15 F4 . . 106.92(11) ?
F6 C15 F5 . . 107.08(10) ?
F4 C15 F5 . . 106.75(11) ?
F6 C15 C12 . . 112.23(11) ?
F4 C15 C12 . . 111.94(10) ?
F5 C15 C12 . . 111.58(11) ?

loop_
_geom_bond_atom_site_label_1
_geom_bond_atom_site_label_2
_geom_bond_site_symmetry_2
_geom_bond_distance
_geom_bond_publ_flag
Cl1 C10 . 1.7219(12) ?
Cl2 C14 . 1.7191(13) ?
S1 C2 . 1.7450(13) ?
S1 C5 . 1.8181(14) ?
F1 C8 . 1.3342(15) ?
F2 C8 . 1.3312(15) ?
F3 C8 . 1.3237(15) ?
F4 C15 . 1.3333(15) ?
F5 C15 . 1.3381(15) ?
F6 C15 . 1.3327(15) ?
O1 C7 . 1.2075(15) ?
N1 N2 . 1.3511(14) ?
N1 C1 . 1.3581(16) ?
N1 C9 . 1.4264(15) ?
N2 C3 . 1.3337(16) ?
N3 C7 . 1.3540(16) ?
N3 C1 . 1.4010(15) ?
N3 H3N . 0.855(16) ?
N4 C4 . 1.1412(17) ?
C1 C2 . 1.3722(16) ?
C2 C3 . 1.4143(17) ?
C3 C4 . 1.4381(17) ?
C5 C6 . 1.5222(19) ?
C5 H5A . 0.9900 ?
C5 H5B . 0.9900 ?
C6 H6A . 0.9800 ?
C6 H6B . 0.9800 ?
C6 H6C . 0.9800 ?
C7 C8 . 1.5421(16) ?
C9 C10 . 1.3888(17) ?
C9 C14 . 1.3898(17) ?
C10 C11 . 1.3898(17) ?
C11 C12 . 1.3865(17) ?
C11 H11 . 0.9500 ?
C12 C13 . 1.3877(18) ?
C12 C15 . 1.5059(17) ?
C13 C14 . 1.3843(17) ?
C13 H13 . 0.9500 ?

loop_
_geom_hbond_atom_site_label_D
_geom_hbond_atom_site_label_H
_geom_hbond_atom_site_label_A
_geom_hbond_site_symmetry_A
_geom_hbond_distance_DH
_geom_hbond_distance_HA
_geom_hbond_distance_DA
_geom_hbond_angle_DHA
_geom_hbond_publ_flag
N3 H3N O1 6_656 0.855(16) 2.034(16) 2.8172(13) 151.9(14) no
C5 H5B F2 3_645 0.99 2.58 3.5641(16) 173.9 no
C11 H11 F5 4_566 0.95 2.62 3.4873(15) 151.8 no
C13 H13 F6 4_466 0.95 2.39 3.2071(15) 143.8 no

loop_
_geom_torsion_atom_site_label_1
_geom_torsion_atom_site_label_2
_geom_torsion_atom_site_label_3
_geom_torsion_atom_site_label_4
_geom_torsion_site_symmetry_1
_geom_torsion_site_symmetry_2
_geom_torsion_site_symmetry_3
_geom_torsion_site_symmetry_4
_geom_torsion
_geom_torsion_publ_flag
C1 N1 N2 C3 . . . . -0.77(14) ?
C9 N1 N2 C3 . . . . 177.32(11) ?
N2 N1 C1 C2 . . . . 0.79(14) ?
C9 N1 C1 C2 . . . . -177.16(11) ?
N2 N1 C1 N3 . . . . -179.23(11) ?
C9 N1 C1 N3 . . . . 2.82(19) ?
C7 N3 C1 N1 . . . . -111.17(13) ?
C7 N3 C1 C2 . . . . 68.80(18) ?
N1 C1 C2 C3 . . . . -0.45(13) ?
N3 C1 C2 C3 . . . . 179.58(12) ?
N1 C1 C2 S1 . . . . 174.65(9) ?
N3 C1 C2 S1 . . . . -5.3(2) ?
C5 S1 C2 C1 . . . . 101.74(12) ?
C5 S1 C2 C3 . . . . -84.50(13) ?
N1 N2 C3 C2 . . . . 0.47(14) ?
N1 N2 C3 C4 . . . . -178.34(12) ?
C1 C2 C3 N2 . . . . -0.02(14) ?
S1 C2 C3 N2 . . . . -174.87(10) ?
C1 C2 C3 C4 . . . . 178.68(13) ?
S1 C2 C3 C4 . . . . 3.8(2) ?
C2 S1 C5 C6 . . . . 179.48(10) ?
C1 N3 C7 O1 . . . . 10.00(18) ?
C1 N3 C7 C8 . . . . -167.28(10) ?
O1 C7 C8 F3 . . . . 18.96(16) ?
N3 C7 C8 F3 . . . . -163.61(10) ?
O1 C7 C8 F2 . . . . 140.97(12) ?
N3 C7 C8 F2 . . . . -41.60(14) ?
O1 C7 C8 F1 . . . . -99.91(13) ?
N3 C7 C8 F1 . . . . 77.52(13) ?
N2 N1 C9 C10 . . . . 91.61(15) ?
C1 N1 C9 C10 . . . . -90.59(15) ?
N2 N1 C9 C14 . . . . -90.12(14) ?
C1 N1 C9 C14 . . . . 87.67(16) ?
C14 C9 C10 C11 . . . . -1.93(18) ?
N1 C9 C10 C11 . . . . 176.34(11) ?
C14 C9 C10 Cl1 . . . . 177.67(9) ?
N1 C9 C10 Cl1 . . . . -4.06(16) ?
C9 C10 C11 C12 . . . . 0.37(18) ?
Cl1 C10 C11 C12 . . . . -179.23(9) ?
C10 C11 C12 C13 . . . . 1.06(18) ?
C10 C11 C12 C15 . . . . 179.53(11) ?
C11 C12 C13 C14 . . . . -0.90(18) ?
C15 C12 C13 C14 . . . . -179.39(11) ?
C12 C13 C14 C9 . . . . -0.69(18) ?
C12 C13 C14 Cl2 . . . . -179.99(9) ?
C10 C9 C14 C13 . . . . 2.09(18) ?
N1 C9 C14 C13 . . . . -176.18(11) ?
C10 C9 C14 Cl2 . . . . -178.62(9) ?
N1 C9 C14 Cl2 . . . . 3.11(16) ?
C11 C12 C15 F6 . . . . 20.04(16) ?
C13 C12 C15 F6 . . . . -161.43(11) ?
C11 C12 C15 F4 . . . . -100.19(13) ?
C13 C12 C15 F4 . . . . 78.33(14) ?
C11 C12 C15 F5 . . . . 140.24(12) ?
C13 C12 C15 F5 . . . . -41.23(16) ?

_cod_database_fobs_code 2022678
